data_2237821
loop_
_publ_author_name
'Kandri Rodi, Youssef'
'Haoudi, Amal'
'Capet, Fr\'ed\'eric'
'Mazzah, Ahmed'
'Essassi, El Mokhtar'
'El Ammari, Lahcen'

_publ_section_title
;
 3-Benzyl-6-bromo-1<i>H</i>-imidazo[4,5-<i>b</i>]pyridin-2(3<i>H</i>)-one
;
_journal_coeditor_code FJ2630
_journal_issue 6
_journal_name_full 'Acta Crystallographica Section E'
_journal_page_first o962
_journal_paper_doi 10.1107/S1600536813013780
_journal_volume 69
_journal_year 2013
_chemical_formula_iupac 'C13 H10 Br N3 O'
_chemical_formula_moiety 'C13 H10 Br N3 O'
_chemical_formula_sum 'C13 H10 Br N3 O'
_chemical_formula_weight 304.15
_chemical_melting_point 358
_chemical_name_systematic
;
3-Benzyl-6-bromo-1<i>H</i>-imidazo[4,5-<i>b</i>]pyridin-2(3<i>H</i>)-one
;
_space_group_IT_number 2
_symmetry_cell_setting triclinic
_symmetry_space_group_name_Hall '-P 1'
_symmetry_space_group_name_H-M 'P -1'
_atom_sites_solution_hydrogens difmap
_atom_sites_solution_primary direct
_atom_sites_solution_secondary difmap
_audit_creation_method SHELXL-97
_cell_angle_alpha 107.611(2)
_cell_angle_beta 90.628(3)
_cell_angle_gamma 99.784(3)
_cell_formula_units_Z 2
_cell_length_a 4.2399(2)
_cell_length_b 10.4463(4)
_cell_length_c 14.5144(6)
_cell_measurement_reflns_used 2772
_cell_measurement_temperature 296(2)
_cell_measurement_theta_max 27.47
_cell_measurement_theta_min 1.48
_cell_volume 602.49(5)
_computing_cell_refinement 'SAINT-Plus (Bruker, 2009)'
_computing_data_collection 'APEX2 (Bruker, 2009)'
_computing_data_reduction 'SAINT-Plus (Bruker, 2009)'
_computing_molecular_graphics 'ORTEP-3 for Windows (Farrugia, 2012)'
_computing_publication_material 'PLATON (Spek, 2009) and publCIF (Westrip, 2010)'
_computing_structure_refinement 'SHELXL97 (Sheldrick, 2008)'
_computing_structure_solution 'SHELXS97 (Sheldrick, 2008)'
_diffrn_ambient_temperature 296(2)
_diffrn_measured_fraction_theta_full 0.999
_diffrn_measured_fraction_theta_max 0.999
_diffrn_measurement_device_type 'Bruker APEXII CCD'
_diffrn_measurement_method '\f and \w scans'
_diffrn_radiation_monochromator graphite
_diffrn_radiation_source 'microfocus source'
_diffrn_radiation_type MoK\a
_diffrn_radiation_wavelength 0.71073
_diffrn_reflns_av_R_equivalents 0.0260
_diffrn_reflns_av_sigmaI/netI 0.0220
_diffrn_reflns_limit_h_max 5
_diffrn_reflns_limit_h_min -5
_diffrn_reflns_limit_k_max 13
_diffrn_reflns_limit_k_min -13
_diffrn_reflns_limit_l_max 18
_diffrn_reflns_limit_l_min -18
_diffrn_reflns_number 13819
_diffrn_reflns_theta_full 27.47
_diffrn_reflns_theta_max 27.47
_diffrn_reflns_theta_min 1.48
_exptl_absorpt_coefficient_mu 3.402
_exptl_absorpt_correction_T_max 0.9351
_exptl_absorpt_correction_T_min 0.4717
_exptl_absorpt_correction_type multi-scan
_exptl_absorpt_process_details '(SADABS; Bruker, 2009)'
_exptl_crystal_colour colourless
_exptl_crystal_density_diffrn 1.677
_exptl_crystal_density_method 'not measured'
_exptl_crystal_description platelet
_exptl_crystal_F_000 304
_exptl_crystal_size_max 0.26
_exptl_crystal_size_mid 0.19
_exptl_crystal_size_min 0.02
_refine_diff_density_max 0.559
_refine_diff_density_min -0.549
_refine_ls_extinction_method none
_refine_ls_goodness_of_fit_ref 1.061
_refine_ls_hydrogen_treatment constr
_refine_ls_matrix_type full
_refine_ls_number_parameters 163
_refine_ls_number_reflns 2772
_refine_ls_number_restraints 0
_refine_ls_restrained_S_all 1.061
_refine_ls_R_factor_all 0.0480
_refine_ls_R_factor_gt 0.0326
_refine_ls_shift/su_max 0.000
_refine_ls_shift/su_mean 0.000
_refine_ls_structure_factor_coef Fsqd
_refine_ls_weighting_details 'calc w=1/[\s^2^(Fo^2^)+(0.0374P)^2^+0.3201P] where P=(Fo^2^+2Fc^2^)/3'
_refine_ls_weighting_scheme calc
_refine_ls_wR_factor_gt 0.0793
_refine_ls_wR_factor_ref 0.0852
_reflns_number_gt 2169
_reflns_number_total 2772
_reflns_threshold_expression I>2sigma(I)
_cod_data_source_file fj2630.cif
_cod_data_source_block I
_cod_original_cell_volume 602.49(4)
_cod_database_code 2237821
_cod_database_fobs_code 2237821

loop_
_symmetry_equiv_pos_as_xyz
'x, y, z'
'-x, -y, -z'

loop_
_atom_site_type_symbol
_atom_site_label
_atom_site_fract_x
_atom_site_fract_y
_atom_site_fract_z
_atom_site_U_iso_or_equiv
_atom_site_adp_type
_atom_site_calc_flag
_atom_site_refinement_flags
_atom_site_occupancy
_atom_site_symmetry_multiplicity
Br Br1 0.26054(8) 0.40434(3) 0.14153(2) 0.06526(14) Uani d . 1 1
C C1 0.6829(7) 0.6528(3) 0.2362(2) 0.0522(7) Uani d . 1 1
H H1 0.7269 0.6048 0.2779 0.063 Uiso calc R 1 1
C C2 0.4658(7) 0.5871(3) 0.15899(19) 0.0463(6) Uani d . 1 1
C C3 0.3894(6) 0.6511(3) 0.09261(18) 0.0448(6) Uani d . 1 1
H H3 0.2437 0.6073 0.0395 0.054 Uiso calc R 1 1
C C4 0.5450(6) 0.7837(2) 0.11128(16) 0.0373(5) Uani d . 1 1
C C5 0.7610(6) 0.8423(2) 0.19198(16) 0.0379(5) Uani d . 1 1
C C6 0.7491(6) 0.9986(2) 0.11485(16) 0.0387(5) Uani d . 1 1
C C7 1.1131(6) 1.0750(3) 0.26618(18) 0.0433(6) Uani d . 1 1
H H7A 1.2362 1.1371 0.2363 0.052 Uiso calc R 1 1
H H7B 1.2615 1.0289 0.2896 0.052 Uiso calc R 1 1
C C8 0.9545(5) 1.1565(2) 0.35104(16) 0.0381(5) Uani d . 1 1
C C9 0.8773(7) 1.2797(3) 0.3530(2) 0.0503(6) Uani d . 1 1
H H9 0.9188 1.3126 0.3008 0.060 Uiso calc R 1 1
C C10 0.7386(8) 1.3551(3) 0.4320(2) 0.0644(8) Uani d . 1 1
H H10 0.6870 1.4385 0.4327 0.077 Uiso calc R 1 1
C C11 0.6766(8) 1.3071(4) 0.5096(2) 0.0647(8) Uani d . 1 1
H H11 0.5865 1.3586 0.5632 0.078 Uiso calc R 1 1
C C12 0.7474(8) 1.1844(4) 0.5076(2) 0.0656(8) Uani d . 1 1
H H12 0.7029 1.1513 0.5596 0.079 Uiso calc R 1 1
C C13 0.8849(7) 1.1088(3) 0.42872(19) 0.0536(7) Uani d . 1 1
H H13 0.9313 1.0245 0.4278 0.064 Uiso calc R 1 1
N N1 0.8370(6) 0.7832(2) 0.25554(15) 0.0479(5) Uani d . 1 1
N N2 0.8850(5) 0.9739(2) 0.19325(14) 0.0385(4) Uani d . 1 1
N N3 0.5415(5) 0.8819(2) 0.06533(14) 0.0412(5) Uani d . 1 1
H H14 0.4262 0.8712 0.0135 0.049 Uiso calc R 1 1
O O1 0.8058(5) 1.10622(18) 0.09525(13) 0.0507(4) Uani d . 1 1

loop_
_atom_site_aniso_label
_atom_site_aniso_U_11
_atom_site_aniso_U_22
_atom_site_aniso_U_33
_atom_site_aniso_U_12
_atom_site_aniso_U_13
_atom_site_aniso_U_23
Br1 0.0925(3) 0.04191(17) 0.0673(2) 0.00734(15) 0.02819(17) 0.02745(14)
C1 0.0752(19) 0.0483(15) 0.0458(15) 0.0241(14) 0.0182(14) 0.0259(13)
C2 0.0615(16) 0.0352(13) 0.0453(14) 0.0094(12) 0.0203(12) 0.0159(11)
C3 0.0572(15) 0.0369(13) 0.0378(13) 0.0036(11) 0.0109(11) 0.0103(11)
C4 0.0468(13) 0.0346(12) 0.0323(11) 0.0084(10) 0.0083(10) 0.0121(10)
C5 0.0437(13) 0.0369(12) 0.0352(12) 0.0119(10) 0.0100(10) 0.0113(10)
C6 0.0460(13) 0.0358(12) 0.0345(12) 0.0060(10) 0.0040(10) 0.0119(10)
C7 0.0357(12) 0.0496(14) 0.0428(13) 0.0047(11) -0.0023(10) 0.0134(12)
C8 0.0321(12) 0.0419(13) 0.0355(12) -0.0009(10) -0.0081(9) 0.0094(10)
C9 0.0581(16) 0.0427(14) 0.0511(15) 0.0044(12) 0.0053(12) 0.0185(12)
C10 0.074(2) 0.0440(16) 0.074(2) 0.0150(15) 0.0095(17) 0.0142(15)
C11 0.069(2) 0.065(2) 0.0518(17) 0.0155(16) 0.0109(14) 0.0036(15)
C12 0.080(2) 0.079(2) 0.0422(15) 0.0184(18) 0.0089(14) 0.0238(15)
C13 0.0682(18) 0.0556(17) 0.0426(14) 0.0191(14) 0.0021(13) 0.0194(13)
N1 0.0618(13) 0.0493(13) 0.0397(11) 0.0181(11) 0.0045(10) 0.0199(10)
N2 0.0435(11) 0.0369(10) 0.0337(10) 0.0055(9) -0.0001(8) 0.0099(8)
N3 0.0544(12) 0.0349(10) 0.0324(10) -0.0006(9) -0.0056(9) 0.0125(8)
O1 0.0670(12) 0.0366(9) 0.0466(10) -0.0043(8) -0.0091(9) 0.0177(8)

loop_
_atom_type_symbol
_atom_type_description
_atom_type_scat_dispersion_real
_atom_type_scat_dispersion_imag
_atom_type_scat_source
C C 0.0033 0.0016 'International Tables Vol C Tables 4.2.6.8 and 6.1.1.4'
H H 0.0000 0.0000 'International Tables Vol C Tables 4.2.6.8 and 6.1.1.4'
N N 0.0061 0.0033 'International Tables Vol C Tables 4.2.6.8 and 6.1.1.4'
O O 0.0106 0.0060 'International Tables Vol C Tables 4.2.6.8 and 6.1.1.4'
Br Br -0.2901 2.4595 'International Tables Vol C Tables 4.2.6.8 and 6.1.1.4'

loop_
_geom_angle_atom_site_label_1
_geom_angle_atom_site_label_2
_geom_angle_atom_site_label_3
_geom_angle
N1 C1 C2 123.9(2)
N1 C1 H1 118.1
C2 C1 H1 118.1
C1 C2 C3 121.7(2)
C1 C2 Br1 119.55(19)
C3 C2 Br1 118.8(2)
C4 C3 C2 115.1(2)
C4 C3 H3 122.5
C2 C3 H3 122.5
C3 C4 N3 133.9(2)
C3 C4 C5 119.2(2)
N3 C4 C5 106.8(2)
N1 C5 N2 125.9(2)
N1 C5 C4 126.6(2)
N2 C5 C4 107.5(2)
O1 C6 N3 127.5(2)
O1 C6 N2 125.6(2)
N3 C6 N2 107.0(2)
N2 C7 C8 113.10(19)
N2 C7 H7A 109.0
C8 C7 H7A 109.0
N2 C7 H7B 109.0
C8 C7 H7B 109.0
H7A C7 H7B 107.8
C9 C8 C13 118.6(2)
C9 C8 C7 120.9(2)
C13 C8 C7 120.5(2)
C8 C9 C10 120.6(3)
C8 C9 H9 119.7
C10 C9 H9 119.7
C11 C10 C9 120.0(3)
C11 C10 H10 120.0
C9 C10 H10 120.0
C12 C11 C10 119.8(3)
C12 C11 H11 120.1
C10 C11 H11 120.1
C11 C12 C13 120.2(3)
C11 C12 H12 119.9
C13 C12 H12 119.9
C12 C13 C8 120.7(3)
C12 C13 H13 119.6
C8 C13 H13 119.6
C5 N1 C1 113.6(2)
C5 N2 C6 109.01(19)
C5 N2 C7 126.9(2)
C6 N2 C7 124.1(2)
C6 N3 C4 109.67(19)
C6 N3 H14 125.2
C4 N3 H14 125.2

loop_
_geom_bond_atom_site_label_1
_geom_bond_atom_site_label_2
_geom_bond_distance
Br1 C2 1.898(3)
C1 N1 1.350(4)
C1 C2 1.368(4)
C1 H1 0.9300
C2 C3 1.392(4)
C3 C4 1.373(3)
C3 H3 0.9300
C4 N3 1.385(3)
C4 C5 1.392(3)
C5 N1 1.320(3)
C5 N2 1.380(3)
C6 O1 1.227(3)
C6 N3 1.367(3)
C6 N2 1.381(3)
C7 N2 1.458(3)
C7 C8 1.507(3)
C7 H7A 0.9700
C7 H7B 0.9700
C8 C9 1.372(4)
C8 C13 1.380(4)
C9 C10 1.381(4)
C9 H9 0.9300
C10 C11 1.375(5)
C10 H10 0.9300
C11 C12 1.357(5)
C11 H11 0.9300
C12 C13 1.378(4)
C12 H12 0.9300
C13 H13 0.9300
N3 H14 0.8600

loop_
_geom_hbond_atom_site_label_D
_geom_hbond_atom_site_label_H
_geom_hbond_atom_site_label_A
_geom_hbond_site_symmetry_A
_geom_hbond_distance_DH
_geom_hbond_distance_HA
_geom_hbond_distance_DA
_geom_hbond_angle_DHA
N3 H14 O1 2_675 0.86 1.95 2.789(3) 166

loop_
_geom_torsion_atom_site_label_1
_geom_torsion_atom_site_label_2
_geom_torsion_atom_site_label_3
_geom_torsion_atom_site_label_4
_geom_torsion
N1 C1 C2 C3 0.8(4)
N1 C1 C2 Br1 -178.9(2)
C1 C2 C3 C4 -0.6(4)
Br1 C2 C3 C4 179.11(17)
C2 C3 C4 N3 179.7(2)
C2 C3 C4 C5 0.3(3)
C3 C4 C5 N1 -0.1(4)
N3 C4 C5 N1 -179.7(2)
C3 C4 C5 N2 179.3(2)
N3 C4 C5 N2 -0.3(3)
N2 C7 C8 C9 -93.6(3)
N2 C7 C8 C13 86.6(3)
C13 C8 C9 C10 1.2(4)
C7 C8 C9 C10 -178.5(3)
C8 C9 C10 C11 0.0(5)
C9 C10 C11 C12 -1.1(5)
C10 C11 C12 C13 0.9(5)
C11 C12 C13 C8 0.4(5)
C9 C8 C13 C12 -1.4(4)
C7 C8 C13 C12 178.3(3)
N2 C5 N1 C1 -179.1(2)
C4 C5 N1 C1 0.3(4)
C2 C1 N1 C5 -0.6(4)
N1 C5 N2 C6 179.6(2)
C4 C5 N2 C6 0.2(2)
N1 C5 N2 C7 -2.6(4)
C4 C5 N2 C7 178.0(2)
O1 C6 N2 C5 179.4(2)
N3 C6 N2 C5 -0.1(3)
O1 C6 N2 C7 1.5(4)
N3 C6 N2 C7 -177.9(2)
C8 C7 N2 C5 -86.5(3)
C8 C7 N2 C6 91.0(3)
O1 C6 N3 C4 -179.6(2)
N2 C6 N3 C4 -0.1(3)
C3 C4 N3 C6 -179.2(3)
C5 C4 N3 C6 0.3(3)
